data_7022269
loop_
_publ_author_name
'Cubanski, John R.'
'Cameron, Scott A.'
'Crowley, James D.'
'Blackman, Allan G.'

_publ_section_title
;
 Low symmetry pyrazole-based tripodal tetraamine ligands: metal complexes
 and ligand decomposition reactions.
;
_journal_issue 6
_journal_name_full 'Dalton transactions (Cambridge, England : 2003)'
_journal_page_first 2174
_journal_page_last 2185
_journal_paper_doi 10.1039/c2dt32200e
_journal_volume 42
_journal_year 2013
_chemical_formula_sum 'C9 H13.4 Cl2 Cu N5 O0.2'
_chemical_formula_weight 329.29
_chemical_name_systematic
;
?
;
_space_group_IT_number 4
_symmetry_cell_setting monoclinic
_symmetry_space_group_name_Hall 'P 2yb'
_symmetry_space_group_name_H-M 'P 1 21 1'
_atom_sites_solution_hydrogens geom
_atom_sites_solution_primary direct
_atom_sites_solution_secondary difmap
_audit_creation_method SHELXL-97
_cell_angle_alpha 90.00
_cell_angle_beta 99.817(2)
_cell_angle_gamma 90.00
_cell_formula_units_Z 2
_cell_length_a 10.4149(8)
_cell_length_b 6.5584(4)
_cell_length_c 10.4074(8)
_cell_measurement_reflns_used 2835
_cell_measurement_temperature 90(2)
_cell_measurement_theta_max 25.89
_cell_measurement_theta_min 2.56
_cell_volume 700.47(9)
_computing_cell_refinement 'Bruker SAINT'
_computing_data_collection 'Bruker APEX2'
_computing_data_reduction 'Bruker SAINT'
_computing_molecular_graphics 'Bruker SHELXTL'
_computing_publication_material 'Bruker SHELXTL'
_computing_structure_refinement 'SHELXL-97 (Sheldrick, 2008)'
_computing_structure_solution 'SHELXS-97 (Sheldrick, 2008)'
_diffrn_ambient_temperature 90(2)
_diffrn_measured_fraction_theta_full 0.998
_diffrn_measured_fraction_theta_max 0.998
_diffrn_measurement_device_type 'Bruker APEX-II CCD'
_diffrn_measurement_method '\f and \w scans'
_diffrn_radiation_monochromator graphite
_diffrn_radiation_source 'fine-focus sealed tube'
_diffrn_radiation_type MoK\a
_diffrn_radiation_wavelength 0.71073
_diffrn_reflns_av_R_equivalents 0.0259
_diffrn_reflns_av_sigmaI/netI 0.0385
_diffrn_reflns_limit_h_max 13
_diffrn_reflns_limit_h_min -13
_diffrn_reflns_limit_k_max 8
_diffrn_reflns_limit_k_min -8
_diffrn_reflns_limit_l_max 13
_diffrn_reflns_limit_l_min -13
_diffrn_reflns_number 7018
_diffrn_reflns_theta_full 26.42
_diffrn_reflns_theta_max 26.42
_diffrn_reflns_theta_min 3.04
_exptl_absorpt_coefficient_mu 1.928
_exptl_absorpt_correction_T_max 0.6991
_exptl_absorpt_correction_T_min 0.6048
_exptl_absorpt_correction_type multi-scan
_exptl_absorpt_process_details SADABS
_exptl_crystal_colour 'light blue'
_exptl_crystal_density_diffrn 1.561
_exptl_crystal_density_method 'not measured'
_exptl_crystal_description block
_exptl_crystal_F_000 334
_exptl_crystal_size_max 0.29
_exptl_crystal_size_mid 0.24
_exptl_crystal_size_min 0.20
_refine_diff_density_max 0.657
_refine_diff_density_min -0.423
_refine_diff_density_rms 0.105
_refine_ls_abs_structure_details 'Flack H D (1983), Acta Cryst. A39, 876-881'
_refine_ls_abs_structure_Flack 0.01(3)
_refine_ls_extinction_method none
_refine_ls_goodness_of_fit_ref 1.098
_refine_ls_hydrogen_treatment constr
_refine_ls_matrix_type full
_refine_ls_number_parameters 293
_refine_ls_number_reflns 2823
_refine_ls_number_restraints 44
_refine_ls_restrained_S_all 1.099
_refine_ls_R_factor_all 0.0537
_refine_ls_R_factor_gt 0.0446
_refine_ls_shift/su_max 0.001
_refine_ls_shift/su_mean 0.000
_refine_ls_structure_factor_coef Fsqd
_refine_ls_weighting_details 'calc w=1/[\s^2^(Fo^2^)+(0.0825P)^2^+0.0526P] where P=(Fo^2^+2Fc^2^)/3'
_refine_ls_weighting_scheme calc
_refine_ls_wR_factor_gt 0.1204
_refine_ls_wR_factor_ref 0.1273
_reflns_number_gt 2432
_reflns_number_total 2823
_reflns_threshold_expression >2\s(I)
_cod_data_source_file c2dt32200e.txt
_cod_data_source_block Cu7Cl2
_cod_depositor_comments
;
The following automatic conversions were performed:

'_symmetry_cell_setting' value 'Monoclinic' changed to 'monoclinic'
according to /home/saulius/struct/CIF-dictionaries/cif_core.dic
dictionary named 'cif_core.dic' version 2.4.2 from 2011-04-26.

Automatic conversion script
Id: cif_fix_values 1891 2012-01-12 08:04:46Z andrius 
;
_cod_original_sg_symbol_H-M 'P2(1) '
_cod_original_formula_sum 'C9 H13.40 Cl2 Cu N5 O0.20'
_cod_database_code 7022269

loop_
_symmetry_equiv_pos_as_xyz
'x, y, z'
'-x, y+1/2, -z'

loop_
_atom_site_label
_atom_site_type_symbol
_atom_site_fract_x
_atom_site_fract_y
_atom_site_fract_z
_atom_site_U_iso_or_equiv
_atom_site_adp_type
_atom_site_occupancy
_atom_site_symmetry_multiplicity
_atom_site_calc_flag
_atom_site_refinement_flags
_atom_site_disorder_assembly
_atom_site_disorder_group
Cu1 Cu 0.12167(5) 0.25529(9) 0.37828(5) 0.03282(19) Uani 1 1 d . . .
Cl1 Cl 0.2789(2) 0.3788(2) 0.2209(2) 0.0814(7) Uani 1 1 d . A .
Cl2A Cl 0.0158(3) 0.5434(4) 0.4173(3) 0.0358(5) Uani 0.50 1 d P A 1
N4 N 0.3454(15) 0.1462(19) 0.6012(13) 0.041(3) Uani 0.50 1 d PD A 1
N5 N 0.2563(11) 0.2825(19) 0.5470(12) 0.038(2) Uani 0.50 1 d P A 1
C9 C 0.2813(12) 0.462(2) 0.6168(13) 0.054(3) Uani 0.50 1 d P A 1
H9 H 0.2321 0.5844 0.6043 0.065 Uiso 0.50 1 calc PR A 1
C8 C 0.3975(14) 0.426(2) 0.7128(15) 0.066(4) Uani 0.50 1 d PD A 1
H8 H 0.4448 0.5218 0.7713 0.079 Uiso 0.50 1 calc PR A 1
C7 C 0.4229(14) 0.227(3) 0.6999(15) 0.050(4) Uani 0.50 1 d P A 1
H7 H 0.4890 0.1541 0.7556 0.060 Uiso 0.50 1 calc PR A 1
C6 C 0.3492(15) -0.0674(17) 0.5691(14) 0.039(3) Uani 0.50 1 d PDU A 1
H6A H 0.4366 -0.1251 0.6011 0.046 Uiso 0.50 1 calc PR A 1
H6B H 0.2839 -0.1446 0.6084 0.046 Uiso 0.50 1 calc PR A 1
C5 C 0.3200(13) -0.075(4) 0.4325(16) 0.057(5) Uani 0.50 1 d PD A 1
H5A H 0.3465 -0.2121 0.4060 0.068 Uiso 0.50 1 calc PR A 1
H5B H 0.3772 0.0247 0.3988 0.068 Uiso 0.50 1 calc PR A 1
N1 N 0.1782(12) -0.037(3) 0.3593(14) 0.034(3) Uani 0.50 1 d PD A 1
H1A H 0.1261 -0.1123 0.4060 0.040 Uiso 0.50 1 calc PR A 1
C1 C 0.1297(12) -0.0974(16) 0.2148(11) 0.032(3) Uani 0.50 1 d PDU A 1
H1B H 0.1949 -0.0576 0.1604 0.039 Uiso 0.50 1 calc PR A 1
H1C H 0.1165 -0.2467 0.2074 0.039 Uiso 0.50 1 calc PR A 1
N3 N -0.0005(11) 0.1820(19) 0.2320(12) 0.041(3) Uani 0.50 1 d P A 1
N2 N 0.0093(16) 0.007(2) 0.1717(14) 0.055(4) Uani 0.50 1 d PD A 1
C2 C -0.0770(15) -0.043(2) 0.0695(12) 0.054(4) Uani 0.50 1 d P A 1
H2 H -0.0788 -0.1555 0.0120 0.064 Uiso 0.50 1 calc PR A 1
C3 C -0.161(2) 0.109(3) 0.069(2) 0.066(5) Uani 0.50 1 d P A 1
H3 H -0.2423 0.1209 0.0122 0.079 Uiso 0.50 1 calc PR A 1
C4 C -0.113(2) 0.241(4) 0.161(2) 0.052(5) Uani 0.50 1 d P A 1
H4 H -0.1544 0.3663 0.1751 0.062 Uiso 0.50 1 calc PR A 1
Cl2B Cl 0.0841(3) 0.5434(4) 0.4851(3) 0.0347(5) Uani 0.50 1 d P A 2
N13 N 0.2682(11) 0.1808(18) 0.5010(11) 0.036(2) Uani 0.50 1 d P A 2
C14 C 0.3400(16) 0.237(4) 0.6145(15) 0.039(4) Uani 0.50 1 d PU A 2
H14 H 0.3223 0.3587 0.6579 0.047 Uiso 0.50 1 calc PR A 2
C13 C 0.4378(18) 0.113(3) 0.663(2) 0.063(5) Uani 0.50 1 d P A 2
H13 H 0.4996 0.1289 0.7412 0.076 Uiso 0.50 1 calc PR A 2
C12 C 0.4269(11) -0.046(2) 0.5720(14) 0.048(3) Uani 0.50 1 d P A 2
H12 H 0.4819 -0.1614 0.5720 0.058 Uiso 0.50 1 calc PR A 2
N12 N 0.3286(12) -0.001(2) 0.4906(15) 0.050(4) Uani 0.50 1 d PD A 2
C11 C 0.2832(10) -0.0981(16) 0.3686(12) 0.029(2) Uani 0.50 1 d PDU A 2
H11A H 0.2945 -0.2475 0.3781 0.035 Uiso 0.50 1 calc PR A 2
H11B H 0.3348 -0.0505 0.3028 0.035 Uiso 0.50 1 calc PR A 2
N11 N 0.1370(15) -0.047(4) 0.3226(16) 0.041(4) Uani 0.50 1 d PD A 2
H11C H 0.0909 -0.1233 0.3747 0.049 Uiso 0.50 1 calc PR A 2
C15 C 0.0662(18) -0.077(4) 0.1804(14) 0.068(7) Uani 0.50 1 d PD A 2
H15A H 0.1024 0.0252 0.1264 0.082 Uiso 0.50 1 calc PR A 2
H15B H 0.0924 -0.2126 0.1519 0.082 Uiso 0.50 1 calc PR A 2
C16 C -0.0668(14) -0.0663(18) 0.1476(17) 0.045(3) Uani 0.50 1 d PDU A 2
H16A H -0.1086 -0.1493 0.2084 0.054 Uiso 0.50 1 calc PR A 2
H16B H -0.0957 -0.1179 0.0579 0.054 Uiso 0.50 1 calc PR A 2
N14 N -0.1015(13) 0.147(2) 0.1562(14) 0.032(3) Uani 0.50 1 d PD A 2
N15 N -0.0465(11) 0.2866(18) 0.2462(10) 0.031(2) Uani 0.50 1 d P A 2
C19 C -0.1180(12) 0.456(2) 0.2177(12) 0.048(3) Uani 0.50 1 d P A 2
H19 H -0.1068 0.5791 0.2666 0.058 Uiso 0.50 1 calc PR A 2
C18 C -0.2161(16) 0.424(3) 0.1000(17) 0.082(6) Uani 0.50 1 d PD A 2
H18 H -0.2758 0.5193 0.0540 0.098 Uiso 0.50 1 calc PR A 2
C17 C -0.1992(15) 0.222(3) 0.0737(13) 0.044(4) Uani 0.50 1 d P A 2
H17 H -0.2508 0.1470 0.0055 0.053 Uiso 0.50 1 calc PR A 2
O1 O 0.4696(15) 0.240(4) 0.0336(15) 0.042(4) Uiso 0.20 1 d P . .
H1X H 0.4181 0.2785 0.0830 0.050 Uiso 0.20 1 d P . .
H1Y H 0.4755 0.1186 0.0320 0.050 Uiso 0.20 1 d P . .

loop_
_atom_site_aniso_label
_atom_site_aniso_U_11
_atom_site_aniso_U_22
_atom_site_aniso_U_33
_atom_site_aniso_U_23
_atom_site_aniso_U_13
_atom_site_aniso_U_12
Cu1 0.0424(3) 0.0145(3) 0.0438(3) -0.0012(3) 0.0136(2) 0.0012(3)
Cl1 0.1232(15) 0.0253(8) 0.1219(15) 0.0025(8) 0.0950(14) -0.0031(9)
Cl2A 0.0444(14) 0.0148(11) 0.0515(16) 0.0030(11) 0.0172(13) 0.0051(11)
N4 0.051(8) 0.027(8) 0.048(8) -0.011(6) 0.017(7) -0.002(6)
N5 0.042(6) 0.021(7) 0.054(7) 0.002(6) 0.013(5) -0.001(5)
C9 0.044(6) 0.046(8) 0.072(9) -0.031(7) 0.010(6) 0.000(6)
C8 0.064(8) 0.052(10) 0.071(10) -0.035(8) -0.019(7) -0.006(7)
C7 0.031(5) 0.065(12) 0.053(7) 0.001(10) 0.002(5) 0.018(9)
C6 0.048(6) 0.036(6) 0.032(6) 0.016(5) 0.005(5) 0.012(5)
C5 0.039(7) 0.089(15) 0.033(9) 0.025(9) -0.022(7) -0.007(9)
N1 0.042(9) 0.019(5) 0.045(8) 0.000(6) 0.021(6) -0.010(7)
C1 0.059(7) 0.010(4) 0.033(6) -0.008(4) 0.024(5) 0.005(5)
N3 0.046(7) 0.028(6) 0.051(7) 0.007(5) 0.017(6) 0.012(5)
N2 0.068(11) 0.043(8) 0.054(8) 0.008(6) 0.005(7) 0.038(7)
C2 0.080(10) 0.057(9) 0.020(6) 0.008(6) -0.004(6) 0.008(8)
C3 0.062(11) 0.047(10) 0.078(13) -0.005(10) -0.016(10) -0.012(9)
C4 0.062(10) 0.024(8) 0.071(13) 0.018(15) 0.018(10) 0.007(13)
Cl2B 0.0497(15) 0.0156(11) 0.0411(14) -0.0042(10) 0.0140(13) -0.0023(11)
N13 0.046(6) 0.018(5) 0.043(7) -0.009(4) 0.007(5) -0.008(5)
C14 0.035(6) 0.035(7) 0.044(6) -0.005(8) -0.003(5) -0.011(8)
C13 0.050(10) 0.066(12) 0.071(13) 0.040(11) 0.000(9) 0.000(9)
C12 0.020(5) 0.051(8) 0.075(10) 0.012(7) 0.009(6) 0.007(5)
N12 0.043(6) 0.056(9) 0.051(9) -0.040(7) 0.003(6) -0.015(5)
C11 0.024(5) 0.015(4) 0.055(7) -0.008(5) 0.023(5) 0.002(4)
N11 0.039(9) 0.022(6) 0.063(11) -0.009(7) 0.012(7) -0.007(7)
C15 0.058(12) 0.114(19) 0.026(7) 0.008(10) -0.016(8) -0.050(13)
C16 0.035(5) 0.029(6) 0.068(8) -0.004(6) -0.001(6) -0.010(5)
N14 0.035(7) 0.030(8) 0.029(6) 0.006(6) -0.002(5) -0.003(6)
N15 0.038(5) 0.026(7) 0.027(5) 0.001(4) 0.005(4) -0.001(5)
C19 0.062(7) 0.033(6) 0.047(7) -0.003(5) 0.000(6) 0.017(6)
C18 0.059(9) 0.100(16) 0.082(11) 0.003(11) -0.002(8) 0.035(10)
C17 0.049(7) 0.053(12) 0.029(5) 0.004(7) -0.002(5) -0.004(8)

loop_
_atom_type_symbol
_atom_type_description
_atom_type_scat_dispersion_real
_atom_type_scat_dispersion_imag
_atom_type_scat_source
C C 0.0033 0.0016 'International Tables Vol C Tables 4.2.6.8 and 6.1.1.4'
H H 0.0000 0.0000 'International Tables Vol C Tables 4.2.6.8 and 6.1.1.4'
N N 0.0061 0.0033 'International Tables Vol C Tables 4.2.6.8 and 6.1.1.4'
Cl Cl 0.1484 0.1585 'International Tables Vol C Tables 4.2.6.8 and 6.1.1.4'
Cu Cu 0.3201 1.2651 'International Tables Vol C Tables 4.2.6.8 and 6.1.1.4'
O O 0.0106 0.0060 'International Tables Vol C Tables 4.2.6.8 and 6.1.1.4'

loop_
_geom_angle_atom_site_label_1
_geom_angle_atom_site_label_2
_geom_angle_atom_site_label_3
_geom_angle
N3 Cu1 N13 147.8(5)
N3 Cu1 N1 81.2(5)
N13 Cu1 N1 66.7(5)
N3 Cu1 N15 25.0(4)
N13 Cu1 N15 170.5(5)
N1 Cu1 N15 105.1(5)
N3 Cu1 N5 170.0(5)
N13 Cu1 N5 24.2(4)
N1 Cu1 N5 89.9(5)
N15 Cu1 N5 161.0(4)
N3 Cu1 N11 66.6(5)
N13 Cu1 N11 81.4(5)
N1 Cu1 N11 14.7(4)
N15 Cu1 N11 90.3(5)
N5 Cu1 N11 104.3(5)
N3 Cu1 Cl2B 117.6(4)
N13 Cu1 Cl2B 94.1(4)
N1 Cu1 Cl2B 156.5(4)
N15 Cu1 Cl2B 92.6(3)
N5 Cu1 Cl2B 70.0(4)
N11 Cu1 Cl2B 164.2(6)
N3 Cu1 Cl2A 94.4(4)
N13 Cu1 Cl2A 117.4(4)
N1 Cu1 Cl2A 165.6(4)
N15 Cu1 Cl2A 69.4(3)
N5 Cu1 Cl2A 93.2(4)
N11 Cu1 Cl2A 155.6(4)
Cl2B Cu1 Cl2A 23.28(8)
N3 Cu1 Cl1 89.0(3)
N13 Cu1 Cl1 89.1(3)
N1 Cu1 Cl1 90.5(5)
N15 Cu1 Cl1 95.9(3)
N5 Cu1 Cl1 95.7(3)
N11 Cu1 Cl1 92.0(6)
Cl2B Cu1 Cl1 103.12(7)
Cl2A Cu1 Cl1 103.22(7)
C7 N4 N5 110.5(16)
C7 N4 C6 122.6(17)
N5 N4 C6 126.5(15)
N4 N5 C9 106.9(13)
N4 N5 Cu1 128.4(11)
C9 N5 Cu1 124.1(9)
N5 C9 C8 106.6(12)
N5 C9 H9 126.7
C8 C9 H9 126.7
C7 C8 C9 104.1(11)
C7 C8 H8 128.0
C9 C8 H8 128.0
N4 C7 C8 111.5(15)
N4 C7 H7 124.2
C8 C7 H7 124.2
C5 C6 N4 105.2(15)
C5 C6 H6A 110.7
N4 C6 H6A 110.7
C5 C6 H6B 110.7
N4 C6 H6B 110.7
H6A C6 H6B 108.8
C6 C5 N1 120.7(15)
C6 C5 H5A 107.1
N1 C5 H5A 107.1
C6 C5 H5B 107.1
N1 C5 H5B 107.1
H5A C5 H5B 106.8
C1 N1 C5 123.7(13)
C1 N1 Cu1 106.5(10)
C5 N1 Cu1 111.9(12)
C1 N1 H1A 104.3
C5 N1 H1A 104.3
Cu1 N1 H1A 104.3
N2 C1 N1 107.7(10)
N2 C1 H1B 110.2
N1 C1 H1B 110.2
N2 C1 H1C 110.2
N1 C1 H1C 110.2
H1B C1 H1C 108.5
C4 N3 N2 97.0(17)
C4 N3 Cu1 141.9(16)
N2 N3 Cu1 120.9(10)
C2 N2 N3 120.3(11)
C2 N2 C1 125.3(12)
N3 N2 C1 113.6(14)
C2 N2 C4 78.7(11)
N3 N2 C4 41.7(10)
C1 N2 C4 154.9(15)
N2 C2 C3 100.2(14)
N2 C2 H2 129.9
C3 C2 H2 129.9
C2 C3 C4 109(2)
C2 C3 H3 125.6
C4 C3 H3 125.6
N3 C4 C3 113(2)
N3 C4 N2 41.3(10)
C3 C4 N2 72.1(16)
N3 C4 H4 123.3
C3 C4 H4 123.3
N2 C4 H4 164.6
C14 N13 N12 96.6(15)
C14 N13 Cu1 142.7(14)
N12 N13 Cu1 120.5(9)
N13 C14 C13 116(2)
N13 C14 H14 121.8
C13 C14 H14 121.8
C14 C13 C12 103.0(18)
C14 C13 H13 128.5
C12 C13 H13 128.5
N12 C12 C13 104.2(13)
N12 C12 H12 127.9
C13 C12 H12 127.9
C12 N12 N13 119.4(11)
C12 N12 C11 127.3(12)
N13 N12 C11 112.0(13)
N12 C11 N11 109.6(10)
N12 C11 H11A 109.7
N11 C11 H11A 109.7
N12 C11 H11B 109.7
N11 C11 H11B 109.7
H11A C11 H11B 108.2
C11 N11 C15 123.3(15)
C11 N11 Cu1 103.8(9)
C15 N11 Cu1 110.0(15)
C11 N11 H11C 106.2
C15 N11 H11C 106.2
Cu1 N11 H11C 106.2
C16 C15 N11 121.8(17)
C16 C15 H15A 106.9
N11 C15 H15A 106.9
C16 C15 H15B 106.9
N11 C15 H15B 106.9
H15A C15 H15B 106.7
C15 C16 N14 106.6(17)
C15 C16 H16A 110.4
N14 C16 H16A 110.4
C15 C16 H16B 110.4
N14 C16 H16B 110.4
H16A C16 H16B 108.6
C17 N14 N15 112.7(16)
C17 N14 C16 119.7(16)
N15 N14 C16 127.6(13)
C19 N15 N14 104.7(12)
C19 N15 Cu1 127.7(9)
N14 N15 Cu1 127.2(10)
N15 C19 C18 110.3(12)
N15 C19 H19 124.9
C18 C19 H19 124.9
C17 C18 C19 102.1(12)
C17 C18 H18 129.0
C19 C18 H18 129.0
N14 C17 C18 110.1(15)
N14 C17 H17 124.9
C18 C17 H17 124.9
H1X O1 H1Y 111.6

loop_
_geom_bond_atom_site_label_1
_geom_bond_atom_site_label_2
_geom_bond_distance
Cu1 N3 1.872(13)
Cu1 N13 1.880(13)
Cu1 N1 2.02(2)
Cu1 N15 2.044(12)
Cu1 N5 2.060(14)
Cu1 N11 2.08(2)
Cu1 Cl2B 2.260(2)
Cu1 Cl2A 2.259(2)
Cu1 Cl1 2.6339(15)
N4 C7 1.31(2)
N4 N5 1.341(19)
N4 C6 1.442(14)
N5 C9 1.384(18)
C9 C8 1.450(18)
C9 H9 0.9500
C8 C7 1.34(2)
C8 H8 0.9500
C7 H7 0.9500
C6 C5 1.403(18)
C6 H6A 0.9900
C6 H6B 0.9900
C5 N1 1.563(12)
C5 H5A 0.9900
C5 H5B 0.9900
N1 C1 1.555(12)
N1 H1A 0.9300
C1 N2 1.432(13)
C1 H1B 0.9900
C1 H1C 0.9900
N3 C4 1.33(2)
N3 N2 1.321(19)
N2 C2 1.31(2)
N2 C4 1.99(2)
C2 C3 1.32(3)
C2 H2 0.9500
C3 C4 1.33(3)
C3 H3 0.9500
C4 H4 0.9500
N13 C14 1.338(19)
N13 N12 1.359(18)
C14 C13 1.33(3)
C14 H14 0.9500
C13 C12 1.40(3)
C13 H13 0.9500
C12 N12 1.248(19)
C12 H12 0.9500
N12 C11 1.428(12)
C11 N11 1.554(12)
C11 H11A 0.9900
C11 H11B 0.9900
N11 C15 1.549(13)
N11 H11C 0.9300
C15 C16 1.37(2)
C15 H15A 0.9900
C15 H15B 0.9900
C16 N14 1.450(14)
C16 H16A 0.9900
C16 H16B 0.9900
N14 C17 1.31(2)
N14 N15 1.366(18)
N15 C19 1.343(17)
C19 C18 1.47(2)
C19 H19 0.9500
C18 C17 1.37(3)
C18 H18 0.9500
C17 H17 0.9500
O1 H1X 0.8416
O1 H1Y 0.8008

loop_
_geom_hbond_atom_site_label_D
_geom_hbond_atom_site_label_H
_geom_hbond_atom_site_label_A
_geom_hbond_distance_DH
_geom_hbond_distance_HA
_geom_hbond_distance_DA
_geom_hbond_angle_DHA
_geom_hbond_site_symmetry_A
N1 H1A Cl2A 0.93 2.54 3.339(19) 143.5 1_545
N1 H1A Cl2A 0.93 2.75 3.372(17) 125.5 2_546
N11 H11C Cl2B 0.93 2.48 3.27(2) 143.6 1_545
N11 H11C Cl2B 0.93 2.75 3.35(2) 123.4 2_546
O1 H1X Cl1 0.84 2.30 3.144(16) 179.0 .
O1 H1Y O1 0.80 2.66 3.435(9) 162.8 2_645

loop_
_geom_torsion_atom_site_label_1
_geom_torsion_atom_site_label_2
_geom_torsion_atom_site_label_3
_geom_torsion_atom_site_label_4
_geom_torsion
C7 N4 N5 C9 0.5(16)
C6 N4 N5 C9 173.3(13)
C7 N4 N5 Cu1 172.8(10)
C6 N4 N5 Cu1 -14.4(19)
N3 Cu1 N5 N4 31(3)
N13 Cu1 N5 N4 -11.2(11)
N1 Cu1 N5 N4 4.4(12)
N15 Cu1 N5 N4 146.7(13)
N11 Cu1 N5 N4 7.4(13)
Cl2B Cu1 N5 N4 172.0(11)
Cl2A Cu1 N5 N4 170.3(10)
Cl1 Cu1 N5 N4 -86.1(11)
N3 Cu1 N5 C9 -158(2)
N13 Cu1 N5 C9 159.9(17)
N1 Cu1 N5 C9 175.5(11)
N15 Cu1 N5 C9 -42(2)
N11 Cu1 N5 C9 178.5(11)
Cl2B Cu1 N5 C9 -16.9(9)
Cl2A Cu1 N5 C9 -18.6(10)
Cl1 Cu1 N5 C9 85.0(10)
N4 N5 C9 C8 3.3(14)
Cu1 N5 C9 C8 -169.4(9)
N5 C9 C8 C7 -5.7(16)
N5 N4 C7 C8 -4.5(19)
C6 N4 C7 C8 -177.6(15)
C9 C8 C7 N4 6.3(19)
C7 N4 C6 C5 -145.4(15)
N5 N4 C6 C5 42.7(19)
N4 C6 C5 N1 -73(2)
C6 C5 N1 C1 -163.3(17)
C6 C5 N1 Cu1 67(2)
N3 Cu1 N1 C1 23.0(8)
N13 Cu1 N1 C1 -154.6(11)
N15 Cu1 N1 C1 30.4(10)
N5 Cu1 N1 C1 -161.5(9)
N11 Cu1 N1 C1 30(3)
Cl2B Cu1 N1 C1 168.0(6)
Cl2A Cu1 N1 C1 95.9(18)
Cl1 Cu1 N1 C1 -65.9(8)
N3 Cu1 N1 C5 160.9(12)
N13 Cu1 N1 C5 -16.7(9)
N15 Cu1 N1 C5 168.3(10)
N5 Cu1 N1 C5 -23.6(11)
N11 Cu1 N1 C5 168(5)
Cl2B Cu1 N1 C5 -54.1(18)
Cl2A Cu1 N1 C5 -126.2(12)
Cl1 Cu1 N1 C5 72.0(10)
C5 N1 C1 N2 -165.1(16)
Cu1 N1 C1 N2 -33.5(13)
N13 Cu1 N3 C4 168.3(16)
N1 Cu1 N3 C4 164.3(18)
N15 Cu1 N3 C4 1.4(16)
N5 Cu1 N3 C4 137(2)
N11 Cu1 N3 C4 162.3(19)
Cl2B Cu1 N3 C4 -0.8(18)
Cl2A Cu1 N3 C4 -1.9(17)
Cl1 Cu1 N3 C4 -105.1(17)
N13 Cu1 N3 N2 -5.0(16)
N1 Cu1 N3 N2 -9.1(12)
N15 Cu1 N3 N2 -172.0(18)
N5 Cu1 N3 N2 -36(3)
N11 Cu1 N3 N2 -11.0(12)
Cl2B Cu1 N3 N2 -174.1(10)
Cl2A Cu1 N3 N2 -175.2(11)
Cl1 Cu1 N3 N2 81.6(11)
C4 N3 N2 C2 4.1(19)
Cu1 N3 N2 C2 179.9(12)
C4 N3 N2 C1 174.3(14)
Cu1 N3 N2 C1 -9.9(18)
Cu1 N3 N2 C4 175.9(15)
N1 C1 N2 C2 -161.6(16)
N1 C1 N2 N3 28.8(18)
N1 C1 N2 C4 38(4)
N3 N2 C2 C3 -6(2)
C1 N2 C2 C3 -175.3(17)
C4 N2 C2 C3 -3.5(14)
N2 C2 C3 C4 5(2)
N2 N3 C4 C3 0(2)
Cu1 N3 C4 C3 -174.2(14)
Cu1 N3 C4 N2 -174(2)
C2 C3 C4 N3 -4(2)
C2 C3 C4 N2 -3.7(14)
C2 N2 C4 N3 -176.4(17)
C1 N2 C4 N3 -12(3)
C2 N2 C4 C3 3.6(14)
N3 N2 C4 C3 -180.0(19)
C1 N2 C4 C3 168(3)
N3 Cu1 N13 C14 -167.7(15)
N1 Cu1 N13 C14 -163.4(18)
N15 Cu1 N13 C14 -133(2)
N5 Cu1 N13 C14 -0.4(15)
N11 Cu1 N13 C14 -162.2(18)
Cl2B Cu1 N13 C14 2.6(17)
Cl2A Cu1 N13 C14 1.3(18)
Cl1 Cu1 N13 C14 105.7(17)
N3 Cu1 N13 N12 4.4(15)
N1 Cu1 N13 N12 8.7(10)
N15 Cu1 N13 N12 40(3)
N5 Cu1 N13 N12 171.7(18)
N11 Cu1 N13 N12 9.9(11)
Cl2B Cu1 N13 N12 174.7(10)
Cl2A Cu1 N13 N12 173.4(9)
Cl1 Cu1 N13 N12 -82.2(10)
N12 N13 C14 C13 3.9(17)
Cu1 N13 C14 C13 177.1(12)
N13 C14 C13 C12 -1(2)
C14 C13 C12 N12 -2.3(18)
C13 C12 N12 N13 5.5(19)
C13 C12 N12 C11 171.6(15)
C14 N13 N12 C12 -5.9(17)
Cu1 N13 N12 C12 178.9(11)
C14 N13 N12 C11 -174.0(12)
Cu1 N13 N12 C11 10.8(16)
C12 N12 C11 N11 160.2(17)
N13 N12 C11 N11 -32.9(17)
N12 C11 N11 C15 163.2(18)
N12 C11 N11 Cu1 37.6(15)
N3 Cu1 N11 C11 151.6(13)
N13 Cu1 N11 C11 -25.1(10)
N1 Cu1 N11 C11 -21(3)
N15 Cu1 N11 C11 159.6(11)
N5 Cu1 N11 C11 -32.7(12)
Cl2B Cu1 N11 C11 -99.4(17)
Cl2A Cu1 N11 C11 -167.3(6)
Cl1 Cu1 N11 C11 63.6(10)
N3 Cu1 N11 C15 18.0(10)
N13 Cu1 N11 C15 -158.7(13)
N1 Cu1 N11 C15 -154(5)
N15 Cu1 N11 C15 25.9(12)
N5 Cu1 N11 C15 -166.3(11)
Cl2B Cu1 N11 C15 126.9(13)
Cl2A Cu1 N11 C15 59(2)
Cl1 Cu1 N11 C15 -70.0(11)
C11 N11 C15 C16 167.9(19)
Cu1 N11 C15 C16 -69(2)
N11 C15 C16 N14 72(2)
C15 C16 N14 C17 144.7(15)
C15 C16 N14 N15 -38(2)
C17 N14 N15 C19 1.5(15)
C16 N14 N15 C19 -176.0(13)
C17 N14 N15 Cu1 -171.1(9)
C16 N14 N15 Cu1 11.4(19)
N3 Cu1 N15 C19 -159.1(17)
N13 Cu1 N15 C19 154(2)
N1 Cu1 N15 C19 -176.7(11)
N5 Cu1 N15 C19 43(2)
N11 Cu1 N15 C19 -176.6(12)
Cl2B Cu1 N15 C19 18.9(10)
Cl2A Cu1 N15 C19 17.4(9)
Cl1 Cu1 N15 C19 -84.6(10)
N3 Cu1 N15 N14 11.8(10)
N13 Cu1 N15 N14 -35(3)
N1 Cu1 N15 N14 -5.7(11)
N5 Cu1 N15 N14 -146.4(13)
N11 Cu1 N15 N14 -5.6(11)
Cl2B Cu1 N15 N14 -170.1(9)
Cl2A Cu1 N15 N14 -171.6(10)
Cl1 Cu1 N15 N14 86.4(10)
N14 N15 C19 C18 -3.8(14)
Cu1 N15 C19 C18 168.7(10)
N15 C19 C18 C17 4.7(16)
N15 N14 C17 C18 1.5(18)
C16 N14 C17 C18 179.3(14)
C19 C18 C17 N14 -3.6(17)
